data_1535418
loop_
_publ_author_name
'Thimmaiah, S.'
'Richter, K.W.'
'Lee, S.'
'Harbrecht, B.'

_publ_section_title
;
 gamma1-Pt5Zn21 - a reappraisal of a gamma-brass type complex alloy phase
;
_journal_name_full 'Solid State Sciences'
_journal_page_first 1309
_journal_page_last 1317
_journal_volume 5
_journal_year 2003
_chemical_formula_sum 'Pt4.25 Zn20.33'
_space_group_IT_number 216
_symmetry_space_group_name_Hall 'F -4 2 3'
_symmetry_space_group_name_H-M 'F -4 3 m'
_cell_angle_alpha 90
_cell_angle_beta 90
_cell_angle_gamma 90
_cell_formula_units_Z 16
_cell_length_a 18.1401
_cell_length_b 18.1401
_cell_length_c 18.1401
_cell_volume 5969.240
_citation_journal_id_ASTM SSSCFJ
_cod_data_source_file Thimmaiah_SSSCFJ_2003_472.cif
_cod_data_source_block Pt4.25Zn20.33
_cod_original_cell_volume 5969.24
_cod_database_code 1535418

loop_
_symmetry_equiv_pos_as_xyz
x,y,z
y,-x,-z
-x,-y,z
-y,x,-z
x,-y,-z
-y,-x,z
-x,y,-z
y,x,z
z,x,y
x,-z,-y
-z,-x,y
-x,z,-y
z,-x,-y
-x,-z,y
-z,x,-y
x,z,y
y,z,x
y,-z,-x
-z,-y,x
-y,z,-x
z,y,x
-y,-z,x
-z,y,-x
z,-y,-x
x,y+1/2,z+1/2
y,-x+1/2,-z+1/2
-x,-y+1/2,z+1/2
-y,x+1/2,-z+1/2
x,-y+1/2,-z+1/2
-y,-x+1/2,z+1/2
-x,y+1/2,-z+1/2
y,x+1/2,z+1/2
z,x+1/2,y+1/2
x,-z+1/2,-y+1/2
-z,-x+1/2,y+1/2
-x,z+1/2,-y+1/2
z,-x+1/2,-y+1/2
-x,-z+1/2,y+1/2
-z,x+1/2,-y+1/2
x,z+1/2,y+1/2
y,z+1/2,x+1/2
y,-z+1/2,-x+1/2
-z,-y+1/2,x+1/2
-y,z+1/2,-x+1/2
z,y+1/2,x+1/2
-y,-z+1/2,x+1/2
-z,y+1/2,-x+1/2
z,-y+1/2,-x+1/2
x+1/2,y,z+1/2
y+1/2,-x,-z+1/2
-x+1/2,-y,z+1/2
-y+1/2,x,-z+1/2
x+1/2,-y,-z+1/2
-y+1/2,-x,z+1/2
-x+1/2,y,-z+1/2
y+1/2,x,z+1/2
z+1/2,x,y+1/2
x+1/2,-z,-y+1/2
-z+1/2,-x,y+1/2
-x+1/2,z,-y+1/2
z+1/2,-x,-y+1/2
-x+1/2,-z,y+1/2
-z+1/2,x,-y+1/2
x+1/2,z,y+1/2
y+1/2,z,x+1/2
y+1/2,-z,-x+1/2
-z+1/2,-y,x+1/2
-y+1/2,z,-x+1/2
z+1/2,y,x+1/2
-y+1/2,-z,x+1/2
-z+1/2,y,-x+1/2
z+1/2,-y,-x+1/2
x+1/2,y+1/2,z
y+1/2,-x+1/2,-z
-x+1/2,-y+1/2,z
-y+1/2,x+1/2,-z
x+1/2,-y+1/2,-z
-y+1/2,-x+1/2,z
-x+1/2,y+1/2,-z
y+1/2,x+1/2,z
z+1/2,x+1/2,y
x+1/2,-z+1/2,-y
-z+1/2,-x+1/2,y
-x+1/2,z+1/2,-y
z+1/2,-x+1/2,-y
-x+1/2,-z+1/2,y
-z+1/2,x+1/2,-y
x+1/2,z+1/2,y
y+1/2,z+1/2,x
y+1/2,-z+1/2,-x
-z+1/2,-y+1/2,x
-y+1/2,z+1/2,-x
z+1/2,y+1/2,x
-y+1/2,-z+1/2,x
-z+1/2,y+1/2,-x
z+1/2,-y+1/2,-x

loop_
_atom_site_label
_atom_site_type_symbol
_atom_site_fract_x
_atom_site_fract_y
_atom_site_fract_z
_atom_site_occupancy
_atom_site_U_iso_or_equiv
Zn1 Zn 0.9466 0.9466 0.9466 1 0.0
Zn16 Zn 0.09241 0.09241 0.2341 1 0.0
Zn14 Zn 0.1928 0.1928 0.1928 1 0.0
Zn5 Zn 0.4216 0.4216 0.4216 0.27 0.0
Zn9 Zn 0.34342 0.34342 0.4839 0.912 0.0
Zn7 Zn 0.5645 0.5645 0.5645 0.34 0.0
Zn11 Zn 0.83682 0.83682 0.83682 0.61 0.0
Zn2 Zn 0.1731 0 0 0.7 0.0
Pt3 Pt 0.5 0.17925 0 0.473 0.0
Zn3 Zn 0.34481 0.34481 0.9796 1 0.0
Zn10 Zn 0.69646 0.69646 0.69646 1 0.0
Zn12 Zn 0.56979 0.25 0.25 0.486 0.0
Zn13 Zn 0.40338 0.40338 0.7271 1 0.0
Pt2 Pt 0.58557 0.58557 0.58557 0.39 0.0
Pt4 Pt 0.83682 0.83682 0.83682 0.39 0.0
Zn4 Zn 0.4429 0.4429 0.4429 0.5 0.0
Pt5 Pt 0.56979 0.25 0.25 0.514 0.0
Zn6 Zn 0.58557 0.58557 0.58557 0.24 0.0
Zn8 Zn 0.5 0.17925 0 0.527 0.0
Zn15 Zn 0.4254 0.25 0.25 0.71 0.0
Pt1 Pt 0.08893 0.08893 0.08893 1 0.0
Pt6 Pt 0.33591 0.33591 0.33591 1 0.0
